data_1519933
loop_
_publ_author_name
'Utley, James H. P.'
'Elinson, Mikhail'
'Gullu, Mustafa'
'Ludwig, Ralf'
'Motevalli, Majid'

_publ_section_title
;
 Electro-organic Reactions. Part 49. The Synthesis and Stereoselective
 Electrochemical Hydroxylation of 2,3-Dihydro-4H-furo[2,3-d]pyrido[1,2-
 a]pyrimidin-4-ones
;
_journal_name_full 'Acta Chemica Scandinavica'
_journal_page_first 901
_journal_page_last 909
_journal_volume 53
_journal_year 1999
_chemical_formula_sum 'C16 H18 N2 O2'
_chemical_formula_weight 270.32
_space_group_IT_number 19
_symmetry_cell_setting orthorhombic
_symmetry_Int_Tables_number 19
_symmetry_space_group_name_Hall 'P 2ac 2ab'
_symmetry_space_group_name_H-M 'P 21 21 21'
_cell_angle_alpha 90
_cell_angle_beta 90
_cell_angle_gamma 90
_cell_formula_units_Z 8
_cell_length_a 7.107(5)
_cell_length_b 12.527(5)
_cell_length_c 30.468(11)
_cell_volume 2713(2)
_diffrn_ambient_temperature 290
_diffrn_radiation_probe x-ray
_diffrn_radiation_type MoK\a
_diffrn_radiation_wavelength 0.71069
_exptl_absorpt_coefficient_mu 0.088
_exptl_crystal_density_diffrn 1.324
_refine_ls_number_parameters 152
_refine_ls_number_reflns 2008
_refine_ls_R_factor_gt 0.0945
_refine_ls_wR_factor_gt 0.2423
_cod_data_source_file Acta-Chem-Scand-1999-53-901-909.cif
_cod_data_source_block 1
_cod_depositor_comments
;
No atomic coordinates in the paper,
a dummy H atom was added

 The dummy atom was replaced by unknown values. This is the
 standard way of marking entries in the COD that do not contain
 coordinates.

 Antanas Vaitkus,
 2016-12-06
;
_cod_database_code 1519933

loop_
_symmetry_equiv_pos_site_id
_symmetry_equiv_pos_as_xyz
1 x,y,z
2 1/2-x,-y,1/2+z
3 1/2+x,1/2-y,-z
4 -x,1/2+y,1/2-z

loop_
_atom_site_label
_atom_site_type_symbol
_atom_site_fract_x
_atom_site_fract_y
_atom_site_fract_z
_atom_site_U_iso_or_equiv
_atom_site_calc_flag
? ? ? ? ? ? ?
